data_4112139
loop_
_publ_author_name
'Ikuya Shibata'
'Hirofumi Kato'
'Nobuaki Kanazawa'
'Makoto Yasuda'
'Akio Baba'

_publ_contact_author_address
;
Department of Molecular Chemistry, Science and Technology Center for Atoms, 
Molecules and Ions Control, 
Graduate School of Engineering
Osaka University
  2-1 Yamadaoka
  Suita Osaka 565-0871
  Japan
;
_publ_contact_author_email ' baba@ap.chem.eng.osaka-u.ac.jp'
_publ_contact_author_fax ' 81(6)68797387 '
_publ_contact_author_name ' Dr. Akio Baba'
_publ_contact_author_phone ' 81(6)687973876'
_publ_section_title
;
 One-Pot Synthesis of Nitrogen Heterocycles Initiated by Regio- and
 Diastereoselective Carbon-Carbon Bond Formation of Bifunctional Carbonyl
 Compounds
;
_journal_name_full 'Journal of the American Chemical Society'
_journal_page_first 466
_journal_page_last 467
_journal_paper_doi 10.1021/ja038712n
_journal_volume 126
_journal_year 2004
_chemical_formula_moiety 'C22 H22 Cl N O5 S '
_chemical_formula_sum 'C22 H22 Cl N O5 S'
_chemical_formula_weight 447.93
_space_group_IT_number 2
_symmetry_cell_setting triclinic
_symmetry_Int_Tables_number 2
_symmetry_space_group_name_Hall '-P 1'
_symmetry_space_group_name_H-M 'P -1'
_cell_angle_alpha 92.52(1)
_cell_angle_beta 112.46(1)
_cell_angle_gamma 69.16(1)
_cell_formula_units_Z 2
_cell_length_a 10.403(2)
_cell_length_b 11.939(2)
_cell_length_c 10.139(2)
_cell_measurement_reflns_used 25
_cell_measurement_temperature 296.2
_cell_measurement_theta_max 15.0
_cell_measurement_theta_min 14.4
_cell_volume 1081.4(4)
_computing_cell_refinement 'MSC/AFC Diffractometer Control'
_computing_data_collection 'MSC/AFC Diffractometer Control'
_computing_data_reduction 'teXsan Ver. 1.11'
_computing_publication_material 'teXsan Ver. 1.11'
_computing_structure_refinement 'teXsan Ver. 1.10'
_computing_structure_solution SIR92
_diffrn_measured_fraction_theta_full 1.0018
_diffrn_measured_fraction_theta_max 1.0018
_diffrn_measurement_device_type 'Rigaku AFC5R'
_diffrn_measurement_method \w-2\q
_diffrn_radiation_type 'Mo K\a'
_diffrn_radiation_wavelength 0.7107
_diffrn_reflns_av_R_equivalents 0.017
_diffrn_reflns_limit_h_max 13
_diffrn_reflns_limit_h_min 0
_diffrn_reflns_limit_k_max 15
_diffrn_reflns_limit_k_min -14
_diffrn_reflns_limit_l_max 12
_diffrn_reflns_limit_l_min -13
_diffrn_reflns_number 5238
_diffrn_reflns_theta_full 27.51
_diffrn_reflns_theta_max 27.51
_diffrn_standards_decay_% 1.38
_diffrn_standards_interval_count 150
_diffrn_standards_number 3
_exptl_absorpt_coefficient_mu 0.306
_exptl_absorpt_correction_T_max 0.885
_exptl_absorpt_correction_T_min 0.859
_exptl_absorpt_correction_type psi-scan
_exptl_absorpt_process_details '(North, Phillips & Mathews, 1968)'
_exptl_crystal_colour colorless
_exptl_crystal_density_diffrn 1.375
_exptl_crystal_description prismatic
_exptl_crystal_size_max 0.500
_exptl_crystal_size_mid 0.400
_exptl_crystal_size_min 0.400
_refine_diff_density_max 0.54
_refine_diff_density_min -0.37
_refine_ls_extinction_method none
_refine_ls_goodness_of_fit_ref 1.972
_refine_ls_number_parameters 327
_refine_ls_number_reflns 2238
_refine_ls_R_factor_gt 0.0641
_refine_ls_shift/su_max 0.1060
_refine_ls_structure_factor_coef Fsqd
_refine_ls_weighting_details 'w = 1/[\s^2^(Fo^2^) + (0.05000(Max(Fo^2^,0) + 2Fc^2^)/3)^2^]'
_refine_ls_weighting_scheme calc
_refine_ls_wR_factor_ref 0.1544
_reflns_number_gt 2238
_reflns_number_total 4966
_reflns_threshold_expression F^2^>2.0\s(F^2^)
_cod_data_source_file ja038712nsi20031127_030438_2.cif
_cod_data_source_block 5c
_cod_original_sg_symbol_H-M 'P -1 '
_cod_original_formula_sum 'C22 H22 Cl N O5 S '
_cod_database_code 4112139

loop_
_symmetry_equiv_pos_as_xyz
x,y,z
-x,-y,-z

loop_
_atom_site_label
_atom_site_type_symbol
_atom_site_fract_x
_atom_site_fract_y
_atom_site_fract_z
_atom_site_U_iso_or_equiv
_atom_site_adp_type
_atom_site_occupancy
_atom_site_calc_flag
Cl(1) Cl 0.5388(2) 0.6476(1) 0.1642(2) 0.0777(5) Uani 1.00 d
S(1) S 0.9306(2) -0.1994(1) 0.5962(2) 0.0686(5) Uani 1.00 d
O(1) O 0.5913(4) -0.0363(3) 0.6867(4) 0.067(1) Uani 1.00 d
O(2) O 0.6477(4) -0.2167(4) 0.6038(5) 0.080(1) Uani 1.00 d
O(3) O 0.7802(5) 0.2468(3) 0.7244(4) 0.075(1) Uani 1.00 d
O(4) O 1.0288(5) -0.1365(4) 0.6168(5) 0.096(2) Uani 1.00 d
O(5) O 0.8671(6) -0.2407(4) 0.4602(4) 0.109(2) Uani 1.00 d
N(1) N 0.7917(4) -0.1008(3) 0.6338(4) 0.052(1) Uani 1.00 d
C(1) C 0.712(2) -0.020(1) 1.167(1) 0.220(8) Uani 1.00 d
C(2) C 0.827(1) -0.0906(9) 1.119(1) 0.141(4) Uani 1.00 d
C(3) C 0.816(1) -0.0486(8) 0.982(1) 0.139(4) Uani 1.00 d
C(4) C 0.7099(8) 0.0552(6) 0.8957(7) 0.086(2) Uani 1.00 d
C(5) C 0.6606(6) 0.0516(5) 0.7348(5) 0.051(2) Uani 1.00 d
C(6) C 0.7831(6) 0.0204(4) 0.6751(6) 0.047(1) Uani 1.00 d
C(7) C 0.7472(7) 0.1079(4) 0.5528(6) 0.049(2) Uani 1.00 d
C(8) C 0.7415(5) 0.2313(4) 0.5976(6) 0.050(2) Uani 1.00 d
C(9) C 0.6909(5) 0.3319(4) 0.4863(5) 0.045(1) Uani 1.00 d
C(10) C 0.6975(7) 0.4427(5) 0.5301(6) 0.059(2) Uani 1.00 d
C(11) C 0.6511(7) 0.5388(5) 0.4318(7) 0.064(2) Uani 1.00 d
C(12) C 0.5974(6) 0.5257(4) 0.2883(6) 0.053(2) Uani 1.00 d
C(13) C 0.6378(6) 0.3214(5) 0.3409(6) 0.056(2) Uani 1.00 d
C(14) C 0.5910(7) 0.4178(5) 0.2407(6) 0.061(2) Uani 1.00 d
C(15) C 0.6758(6) -0.1274(5) 0.6375(6) 0.061(2) Uani 1.00 d
C(16) C 1.0146(5) -0.3215(4) 0.7308(5) 0.050(1) Uani 1.00 d
C(17) C 1.0948(6) -0.3079(5) 0.8707(6) 0.062(2) Uani 1.00 d
C(18) C 1.1619(7) -0.4058(6) 0.9727(7) 0.069(2) Uani 1.00 d
C(19) C 1.1520(6) -0.5161(5) 0.9394(6) 0.061(2) Uani 1.00 d
C(20) C 1.2234(7) -0.6226(6) 1.0501(7) 0.092(2) Uani 1.00 d
C(21) C 1.0019(6) -0.4305(5) 0.6934(7) 0.062(2) Uani 1.00 d
C(22) C 1.0723(7) -0.5272(5) 0.7988(7) 0.067(2) Uani 1.00 d
H(1) H 0.6510 0.0501 1.1039 0.2600 Uiso 1.00 calc
H(2) H 0.7617 0.0006 1.2608 0.2600 Uiso 1.00 calc
H(3) H 0.6588 -0.0667 1.1731 0.2600 Uiso 1.00 calc
H(4) H 0.89(1) -0.189(10) 1.20(1) 0.22(1) Uiso 1.00 calc
H(5) H 0.8915 -0.0988 0.9475 0.1624 Uiso 1.00 calc
H(6) H 0.6242 0.0734 0.9178 0.1030 Uiso 1.00 calc
H(7) H 0.751(7) 0.122(6) 0.926(6) 0.10(2) Uiso 1.00 calc
H(8) H 0.595(5) 0.119(4) 0.695(4) 0.04(1) Uiso 1.00 calc
H(9) H 0.857(5) 0.019(4) 0.735(4) 0.03(1) Uiso 1.00 calc
H(10) H 0.651(6) 0.114(4) 0.477(5) 0.07(1) Uiso 1.00 calc
H(11) H 0.808(5) 0.076(4) 0.506(5) 0.05(1) Uiso 1.00 calc
H(12) H 0.731(5) 0.452(4) 0.630(5) 0.07(1) Uiso 1.00 calc
H(13) H 0.664(6) 0.606(5) 0.464(5) 0.07(2) Uiso 1.00 calc
H(14) H 0.633(5) 0.253(4) 0.308(5) 0.06(1) Uiso 1.00 calc
H(15) H 0.552(6) 0.410(4) 0.146(6) 0.07(2) Uiso 1.00 calc
H(16) H 1.103(8) -0.225(6) 0.891(7) 0.13(2) Uiso 1.00 calc
H(17) H 1.211(7) -0.396(5) 1.054(6) 0.08(2) Uiso 1.00 calc
H(18) H 1.2733 -0.6004 1.1412 0.1100 Uiso 1.00 calc
H(19) H 1.1489 -0.6489 1.0540 0.1100 Uiso 1.00 calc
H(20) H 1.2938 -0.6859 1.0250 0.1100 Uiso 1.00 calc
H(21) H 0.954(6) -0.440(5) 0.593(6) 0.08(2) Uiso 1.00 calc
H(22) H 1.071(7) -0.609(6) 0.773(7) 0.12(2) Uiso 1.00 calc

loop_
_atom_site_aniso_label
_atom_site_aniso_U_11
_atom_site_aniso_U_22
_atom_site_aniso_U_33
_atom_site_aniso_U_12
_atom_site_aniso_U_13
_atom_site_aniso_U_23
Cl(1) 0.091(1) 0.0505(7) 0.089(1) -0.0088(7) 0.0428(9) 0.0107(7)
S(1) 0.080(1) 0.0502(7) 0.077(1) -0.0030(7) 0.0483(9) 0.0024(7)
O(1) 0.052(2) 0.058(2) 0.100(3) -0.019(2) 0.037(2) -0.010(2)
O(2) 0.069(3) 0.058(2) 0.112(3) -0.031(2) 0.022(2) -0.011(2)
O(3) 0.107(3) 0.067(2) 0.053(2) -0.042(2) 0.023(2) -0.010(2)
O(4) 0.085(3) 0.063(2) 0.166(4) -0.003(2) 0.089(3) 0.014(3)
O(5) 0.163(5) 0.079(3) 0.049(2) 0.001(3) 0.045(3) -0.004(2)
N(1) 0.050(2) 0.039(2) 0.073(3) -0.012(2) 0.030(2) -0.006(2)
C(1) 0.30(2) 0.25(2) 0.20(1) -0.10(1) 0.20(1) -0.06(1)
C(2) 0.144(9) 0.120(7) 0.128(8) -0.048(7) 0.012(7) 0.021(6)
C(3) 0.163(9) 0.109(7) 0.139(8) -0.014(6) 0.080(7) -0.010(6)
C(4) 0.102(5) 0.070(4) 0.088(5) -0.020(4) 0.046(4) 0.003(3)
C(5) 0.057(3) 0.047(3) 0.053(3) -0.013(3) 0.028(3) -0.005(2)
C(6) 0.043(3) 0.044(3) 0.052(3) -0.018(2) 0.013(3) -0.006(2)
C(7) 0.057(3) 0.044(3) 0.053(3) -0.020(2) 0.027(3) -0.008(2)
C(8) 0.050(3) 0.048(3) 0.058(3) -0.020(2) 0.023(3) -0.006(2)
C(9) 0.044(3) 0.043(2) 0.055(3) -0.016(2) 0.024(2) -0.009(2)
C(10) 0.076(4) 0.053(3) 0.055(3) -0.030(3) 0.024(3) -0.011(3)
C(11) 0.079(4) 0.042(3) 0.076(4) -0.031(3) 0.026(3) -0.012(3)
C(12) 0.050(3) 0.042(3) 0.070(4) -0.009(2) 0.029(3) -0.001(2)
C(13) 0.070(4) 0.043(3) 0.059(4) -0.022(3) 0.027(3) -0.015(2)
C(14) 0.077(4) 0.052(3) 0.049(3) -0.018(3) 0.025(3) -0.008(3)
C(15) 0.051(3) 0.048(3) 0.078(4) -0.016(3) 0.016(3) -0.001(3)
C(16) 0.049(3) 0.043(3) 0.054(3) -0.005(2) 0.024(3) -0.001(2)
C(17) 0.058(3) 0.059(3) 0.067(4) -0.020(3) 0.023(3) -0.014(3)
C(18) 0.059(4) 0.084(4) 0.054(4) -0.022(3) 0.013(3) -0.009(3)
C(19) 0.043(3) 0.073(4) 0.064(4) -0.011(3) 0.021(3) 0.008(3)
C(20) 0.071(4) 0.090(4) 0.099(5) -0.007(4) 0.030(4) 0.032(4)
C(21) 0.064(4) 0.051(3) 0.061(4) -0.013(3) 0.020(3) -0.011(3)
C(22) 0.064(4) 0.050(3) 0.081(4) -0.016(3) 0.023(3) -0.006(3)

loop_
_atom_type_symbol
_atom_type_description
_atom_type_scat_dispersion_real
_atom_type_scat_dispersion_imag
_atom_type_scat_source
C C 0.003 0.002
;International Tables for Crystallography
(1992, Vol. C, Tables 4.2.6.8 and 6.1.1.1)
;
H H 0.000 0.000
;International Tables for Crystallography
(1992, Vol. C, Table 6.1.1.2)
;
O O 0.011 0.006
;International Tables for Crystallography
(1992, Vol. C, Tables 4.2.6.8 and 6.1.1.1)
;
N N 0.006 0.003
;International Tables for Crystallography
(1992, Vol. C, Tables 4.2.6.8 and 6.1.1.1)
;
Cl Cl 0.148 0.159
;International Tables for Crystallography
(1992, Vol. C, Tables 4.2.6.8 and 6.1.1.1)
;
S S 0.125 0.123
;International Tables for Crystallography
(1992, Vol. C, Tables 4.2.6.8 and 6.1.1.1)
;

loop_
_geom_angle_atom_site_label_1
_geom_angle_atom_site_label_2
_geom_angle_atom_site_label_3
_geom_angle
_geom_angle_publ_flag
O(4) S(1) O(5) 120.9(3) yes
O(4) S(1) N(1) 102.8(2) yes
O(4) S(1) C(16) 109.7(3) yes
O(5) S(1) N(1) 108.5(3) yes
O(5) S(1) C(16) 108.6(3) yes
N(1) S(1) C(16) 105.0(2) yes
C(5) O(1) C(15) 110.5(4) yes
S(1) N(1) C(6) 125.1(3) yes
S(1) N(1) C(15) 122.9(3) yes
C(6) N(1) C(15) 111.9(4) yes
C(2) C(1) H(1) 109.2 no
C(2) C(1) H(2) 107.0 no
C(2) C(1) H(3) 108.8 no
H(1) C(1) H(2) 109.8 no
H(1) C(1) H(3) 112.1 no
H(2) C(1) H(3) 109.8 no
C(1) C(2) C(3) 116.7(10) yes
C(1) C(2) H(4) 103(4) no
C(3) C(2) H(4) 137(4) no
C(2) C(3) C(4) 126.8(9) yes
C(2) C(3) H(5) 116.8 no
C(4) C(3) H(5) 116.5 no
C(3) C(4) C(5) 117.5(6) yes
C(3) C(4) H(6) 106.2 no
C(3) C(4) H(7) 106(3) no
C(5) C(4) H(6) 107.8 no
C(5) C(4) H(7) 109(3) no
H(6) C(4) H(7) 108.3 no
O(1) C(5) C(4) 111.2(5) yes
O(1) C(5) C(6) 105.1(4) yes
O(1) C(5) H(8) 106(2) no
C(4) C(5) C(6) 116.7(5) yes
C(4) C(5) H(8) 108(2) no
C(6) C(5) H(8) 108(2) no
N(1) C(6) C(5) 100.7(4) yes
N(1) C(6) C(7) 113.4(4) yes
N(1) C(6) H(9) 111(3) no
C(5) C(6) C(7) 113.9(4) yes
C(5) C(6) H(9) 109(3) no
C(7) C(6) H(9) 107(3) no
C(6) C(7) C(8) 112.7(4) yes
C(6) C(7) H(10) 108(2) no
C(6) C(7) H(11) 110(2) no
C(8) C(7) H(10) 110(2) no
C(8) C(7) H(11) 114(2) no
H(10) C(7) H(11) 99(4) no
O(3) C(8) C(7) 119.7(4) yes
O(3) C(8) C(9) 120.9(4) yes
C(7) C(8) C(9) 119.4(4) yes
C(8) C(9) C(10) 118.7(4) yes
C(8) C(9) C(13) 123.4(4) yes
C(10) C(9) C(13) 117.9(4) yes
C(9) C(10) C(11) 121.1(5) yes
C(9) C(10) H(12) 118(3) no
C(11) C(10) H(12) 120(3) no
C(10) C(11) C(12) 119.5(5) yes
C(10) C(11) H(13) 118(3) no
C(12) C(11) H(13) 121(3) no
Cl(1) C(12) C(11) 119.4(4) yes
Cl(1) C(12) C(14) 119.3(4) yes
C(11) C(12) C(14) 121.3(5) yes
C(9) C(13) C(14) 121.5(5) yes
C(9) C(13) H(14) 121(3) no
C(14) C(13) H(14) 117(3) no
C(12) C(14) C(13) 118.7(5) yes
C(12) C(14) H(15) 121(3) no
C(13) C(14) H(15) 119(3) no
O(1) C(15) O(2) 122.5(5) yes
O(1) C(15) N(1) 109.5(4) yes
O(2) C(15) N(1) 128.0(5) yes
S(1) C(16) C(17) 120.0(4) yes
S(1) C(16) C(21) 119.0(4) yes
C(17) C(16) C(21) 121.0(5) yes
C(16) C(17) C(18) 118.6(6) yes
C(16) C(17) H(16) 117(3) no
C(18) C(17) H(16) 124(3) no
C(17) C(18) C(19) 122.1(6) yes
C(17) C(18) H(17) 116(4) no
C(19) C(18) H(17) 120(4) no
C(18) C(19) C(20) 122.4(6) yes
C(18) C(19) C(22) 118.0(5) yes
C(20) C(19) C(22) 119.6(6) yes
C(19) C(20) H(18) 109.4 no
C(19) C(20) H(19) 109.5 no
C(19) C(20) H(20) 109.2 no
H(18) C(20) H(19) 109.7 no
H(18) C(20) H(20) 109.4 no
H(19) C(20) H(20) 109.6 no
C(16) C(21) C(22) 118.7(6) yes
C(16) C(21) H(21) 119(3) no
C(22) C(21) H(21) 121(3) no
C(19) C(22) C(21) 121.6(5) yes
C(19) C(22) H(22) 117(3) no
C(21) C(22) H(22) 120(3) no

loop_
_geom_bond_atom_site_label_1
_geom_bond_atom_site_label_2
_geom_bond_distance
_geom_bond_publ_flag
Cl(1) C(12) 1.737(5) yes
S(1) O(4) 1.422(4) yes
S(1) O(5) 1.434(4) yes
S(1) N(1) 1.670(4) yes
S(1) C(16) 1.763(5) yes
O(1) C(5) 1.443(6) yes
O(1) C(15) 1.347(6) yes
O(2) C(15) 1.205(6) yes
O(3) C(8) 1.219(5) yes
N(1) C(6) 1.470(6) yes
N(1) C(15) 1.366(7) yes
C(1) C(2) 1.43(2) yes
C(1) H(1) 0.936 no
C(1) H(2) 0.961 no
C(1) H(3) 0.935 no
C(2) C(3) 1.45(1) yes
C(2) H(4) 1.3(1) no
C(3) C(4) 1.38(1) yes
C(3) H(5) 0.983 no
C(4) C(5) 1.515(8) yes
C(4) H(6) 0.951 no
C(4) H(7) 1.03(6) no
C(5) C(6) 1.536(7) yes
C(5) H(8) 0.84(4) no
C(6) C(7) 1.501(7) yes
C(6) H(9) 0.77(4) no
C(7) C(8) 1.510(7) yes
C(7) H(10) 0.98(5) no
C(7) H(11) 0.90(5) no
C(8) C(9) 1.486(6) yes
C(9) C(10) 1.394(7) yes
C(9) C(13) 1.380(7) yes
C(10) C(11) 1.371(7) yes
C(10) H(12) 0.95(5) no
C(11) C(12) 1.369(7) yes
C(11) H(13) 0.89(5) no
C(12) C(14) 1.372(7) yes
C(13) C(14) 1.386(7) yes
C(13) H(14) 0.88(5) no
C(14) H(15) 0.91(5) no
C(16) C(17) 1.381(7) yes
C(16) C(21) 1.377(7) yes
C(17) C(18) 1.378(8) yes
C(17) H(16) 1.03(7) no
C(18) C(19) 1.375(8) yes
C(18) H(17) 0.82(6) no
C(19) C(20) 1.499(8) yes
C(19) C(22) 1.378(8) yes
C(20) H(18) 0.950 no
C(20) H(19) 0.948 no
C(20) H(20) 0.951 no
C(21) C(22) 1.385(8) yes
C(21) H(21) 0.97(5) no
C(22) H(22) 1.00(7) no

loop_
_geom_contact_atom_site_label_1
_geom_contact_atom_site_label_2
_geom_contact_distance
_geom_contact_site_symmetry_2
Cl(1) H(15) 3.04(5) 2_665
Cl(1) H(7) 3.12(6) 2_666
Cl(1) H(8) 3.18(4) 2_666
Cl(1) H(17) 3.38(6) 1_464
Cl(1) C(4) 3.480(7) 2_666
Cl(1) C(19) 3.571(5) 2_756
O(1) H(10) 2.88(5) 2_656
O(1) C(15) 3.474(6) 2_656
O(1) O(1) 3.510(8) 2_656
O(2) H(10) 2.70(5) 2_656
O(2) H(8) 3.04(4) 2_656
O(2) C(11) 3.330(7) 1_545
O(2) H(14) 3.52(5) 2_656
O(2) C(7) 3.534(7) 2_656
O(2) C(20) 3.599(7) 2_747
O(3) H(17) 2.80(6) 2_757
O(3) H(4) 3.0(1) 2_757
O(3) C(18) 3.505(7) 2_757
O(3) C(2) 3.55(1) 2_757
O(4) H(11) 2.75(5) 2_756
O(4) H(14) 3.08(5) 2_756
O(4) C(13) 3.254(7) 2_756
O(4) C(7) 3.490(7) 2_756
O(4) C(9) 3.509(6) 2_756
O(5) H(4) 2.8(1) 1_554
O(5) H(22) 3.04(7) 2_746
O(5) H(13) 3.26(5) 1_545
O(5) C(1) 3.52(1) 1_554
C(1) H(14) 3.45(5) 1_556
C(1) H(11) 3.46(5) 1_556
C(2) H(9) 3.45(4) 2_757
C(2) H(22) 3.46(7) 2_747
C(4) H(16) 3.43(7) 2_757
C(8) H(4) 3.4(1) 2_757
C(10) H(21) 3.28(6) 1_565
C(10) H(22) 3.56(7) 1_565
C(11) H(21) 3.04(6) 1_565
C(12) H(17) 3.59(6) 1_464
C(14) H(17) 3.54(6) 1_464
C(15) H(10) 3.09(5) 2_656
C(15) H(8) 3.44(4) 2_656
C(15) H(13) 3.59(5) 1_545
C(17) H(7) 3.36(6) 2_757
C(17) H(15) 3.50(5) 2_756
C(18) H(15) 3.60(5) 2_756
C(18) H(15) 3.60(5) 1_646
C(20) H(15) 3.34(5) 1_646
C(20) H(4) 3.47(10) 2_747
C(21) H(13) 3.27(5) 1_545
C(21) H(21) 3.34(6) 2_746
C(21) H(12) 3.42(5) 1_545
C(22) H(4) 3.3(1) 2_747
C(22) H(12) 3.40(5) 1_545
H(7) H(17) 3.41(9) 2_757
H(8) H(13) 3.39(7) 2_666
H(12) H(17) 3.08(8) 2_757
H(12) H(22) 3.09(8) 1_565
H(12) H(21) 3.17(7) 1_565
H(13) H(21) 2.64(8) 1_565
H(15) H(17) 3.26(8) 1_464
H(15) H(15) 3.3(1) 2_665
H(21) H(21) 2.6(1) 2_746

loop_
_geom_torsion_atom_site_label_1
_geom_torsion_atom_site_label_2
_geom_torsion_atom_site_label_3
_geom_torsion_atom_site_label_4
_geom_torsion
_geom_torsion_publ_flag
Cl(1) C(12) C(11) C(10) -180.0(5) yes
Cl(1) C(12) C(14) C(13) -179.9(4) yes
S(1) N(1) C(6) C(5) -165.0(3) yes
S(1) N(1) C(6) C(7) 73.0(6) yes
S(1) N(1) C(15) O(1) 172.9(3) yes
S(1) N(1) C(15) O(2) -7.0(8) yes
S(1) C(16) C(17) C(18) -178.5(4) yes
S(1) C(16) C(21) C(22) 177.9(4) yes
O(1) C(5) C(4) C(3) 61.8(9) yes
O(1) C(5) C(6) N(1) -14.4(5) yes
O(1) C(5) C(6) C(7) 107.3(5) yes
O(1) C(15) N(1) C(6) -3.6(6) yes
O(2) C(15) O(1) C(5) 173.1(5) yes
O(2) C(15) N(1) C(6) 176.5(5) yes
O(3) C(8) C(7) C(6) 7.7(7) yes
O(3) C(8) C(9) C(10) 4.1(7) yes
O(3) C(8) C(9) C(13) -176.1(5) yes
O(4) S(1) N(1) C(6) 0.8(5) yes
O(4) S(1) N(1) C(15) -175.2(4) yes
O(4) S(1) C(16) C(17) 40.4(5) yes
O(4) S(1) C(16) C(21) -138.0(4) yes
O(5) S(1) N(1) C(6) -128.4(4) yes
O(5) S(1) N(1) C(15) 55.6(5) yes
O(5) S(1) C(16) C(17) 174.6(4) yes
O(5) S(1) C(16) C(21) -3.8(5) yes
N(1) S(1) C(16) C(17) -69.4(5) yes
N(1) S(1) C(16) C(21) 112.2(4) yes
N(1) C(6) C(5) C(4) 109.3(5) yes
N(1) C(6) C(7) C(8) -179.0(4) yes
N(1) C(15) O(1) C(5) -6.8(6) yes
C(1) C(2) C(3) C(4) 2(1) yes
C(2) C(3) C(4) C(5) -146.4(9) yes
C(3) C(4) C(5) C(6) -58.7(9) yes
C(4) C(5) O(1) C(15) -113.4(5) yes
C(4) C(5) C(6) C(7) -129.0(5) yes
C(5) C(6) N(1) C(15) 11.4(5) yes
C(5) C(6) C(7) C(8) 66.7(6) yes
C(6) N(1) S(1) C(16) 115.6(4) yes
C(6) C(5) O(1) C(15) 13.7(5) yes
C(6) C(7) C(8) C(9) -173.3(5) yes
C(7) C(6) N(1) C(15) -110.7(5) yes
C(7) C(8) C(9) C(10) -175.0(5) yes
C(7) C(8) C(9) C(13) 4.8(7) yes
C(8) C(9) C(10) C(11) -179.5(5) yes
C(8) C(9) C(13) C(14) 179.7(5) yes
C(9) C(10) C(11) C(12) 0.0(9) yes
C(9) C(13) C(14) C(12) -0.3(9) yes
C(10) C(9) C(13) C(14) -0.6(8) yes
C(10) C(11) C(12) C(14) -1.0(9) yes
C(11) C(10) C(9) C(13) 0.7(8) yes
C(11) C(12) C(14) C(13) 1.1(9) yes
C(15) N(1) S(1) C(16) -60.4(5) yes
C(16) C(17) C(18) C(19) 0.3(9) yes
C(16) C(21) C(22) C(19) 1.0(9) yes
C(17) C(16) C(21) C(22) -0.5(8) yes
C(17) C(18) C(19) C(20) -179.3(5) yes
C(17) C(18) C(19) C(22) 0.2(9) yes
C(18) C(17) C(16) C(21) -0.2(8) yes
C(18) C(19) C(22) C(21) -0.9(8) yes
C(20) C(19) C(22) C(21) 178.7(5) yes
C(20) C(19) C(22) C(21) 178.7(5) yes
